data_1554879
loop_
_publ_author_name
'Guo, Cui'
'Wang, Pei'
'Lin, Xiuping'
'Salendra, Limbadri'
'Kong, Fandong'
'Liao, Shengrong'
'Yang, Bin'
'Zhou, Xuefeng'
'Wang, Junfeng'
'Liu, Yonghong'

_publ_section_title
;
 Phloroglucinol heterodimers and bis-indolyl alkaloids from the
 sponge-derived fungus Aspergillus sp. SCSIO 41018
;
_journal_issue 17
_journal_name_full 'Organic Chemistry Frontiers'
_journal_page_first 3053
_journal_paper_doi 10.1039/C9QO00351G
_journal_volume 6
_journal_year 2019
_chemical_absolute_configuration ad
_chemical_formula_moiety 'C28 H39 N O9, 1/3(C H4 O)'
_chemical_formula_sum 'C28.33333 H40.33333 N O9.33333'
_chemical_formula_weight 543.61
_space_group_crystal_system orthorhombic
_space_group_IT_number 19
_space_group_name_Hall 'P 2ac 2ab'
_space_group_name_H-M_alt 'P 21 21 21'
_atom_sites_solution_hydrogens mixed
_atom_sites_solution_primary direct
_audit_creation_date 2018-09-04
_audit_creation_method
;
Olex2 1.2
(compiled 2018.05.29 svn.r3508 for OlexSys, GUI svn.r5506)
;
_cell_angle_alpha 90
_cell_angle_beta 90
_cell_angle_gamma 90
_cell_formula_units_Z 12
_cell_length_a 8.09067(8)
_cell_length_b 25.4976(3)
_cell_length_c 41.3088(4)
_cell_measurement_reflns_used 47077
_cell_measurement_temperature 101(2)
_cell_measurement_theta_max 73.5230
_cell_measurement_theta_min 4.0820
_cell_volume 8521.70(15)
_computing_cell_refinement 'CrysAlisPro 1.171.39.33c (Rigaku OD, 2017)'
_computing_data_collection 'CrysAlisPro 1.171.39.33c (Rigaku OD, 2017)'
_computing_data_reduction 'CrysAlisPro 1.171.39.33c (Rigaku OD, 2017)'
_computing_molecular_graphics 'Olex2 (Dolomanov et al., 2009)'
_computing_publication_material 'Olex2 (Dolomanov et al., 2009)'
_computing_structure_refinement 'ShelXL (Sheldrick, 2015)'
_computing_structure_solution 'ShelXS (Sheldrick, 2008)'
_diffrn_ambient_environment N~2~
_diffrn_ambient_temperature 101(2)
_diffrn_detector 'Pilatus3R 200K-A'
_diffrn_measured_fraction_theta_full 0.999
_diffrn_measured_fraction_theta_max 0.993
_diffrn_measurement_details
;
List of Runs (angles in degrees, time in seconds):

  # Type    Start    End  Width  t~exp~   \w     \q     \k     \f   Frames
--------------------------------------------------------------------------
  1  \w     -5.00  25.00   0.50    6.00    --    0.00 -82.00  90.00   60
  2  \w    -87.00 -38.00   0.50    6.00    --    0.00 -38.00 120.00   98
  3  \w    -33.00  14.00   0.50    6.00    --    0.00 -77.00  60.00   94
  4  \w     10.00  79.00   0.50    6.00    --    0.00  57.00  60.00  138
  5  \w    -32.00  28.00   0.50    6.00    --    0.00 -82.00 -90.00  120
  6  \w    -17.00  29.00   0.50    6.00    --    0.00 -82.00 120.00   92
  7  \w     18.00 117.00   0.50   30.10    --   94.60 -61.00 -30.00  198
  8  \w    101.00 184.00   0.50   30.10    --   94.60  82.00 -30.00  166
  9  \w     45.00  74.00   0.50   30.10    --   94.60 -82.00 -90.00   58
 10  \w     31.00 124.00   0.50   30.10    --   94.60 -82.00  60.00  186
 11  \w      7.00 126.00   0.50   30.10    --   94.60 -82.00-167.00  238
 12  \w     47.00 123.00   0.50   30.10    --   94.60 -77.00 -30.00  152
 13  \w     42.00  68.00   0.50   30.10    --   94.60 -82.00 -60.00   52
 14  \w     78.00 103.00   0.50   30.10    --   94.60 -82.00 -60.00   50
 15  \w     71.00 127.00   0.50   30.10    --   94.60  61.00   0.00  112
 16  \w     72.00 178.00   0.50   30.10    --   94.60  61.00  60.00  212
 17  \w      8.00  34.00   0.50   30.10    --   94.60 -82.00 150.00   52
 18  \w     75.00 183.00   0.50   30.10    --   94.60  45.00-180.00  216
 19  \w     78.00 103.00   0.50   30.10    --   94.60 -82.00 150.00   50
 20  \w     58.00 110.00   0.50   30.10    --   94.60 -61.00  60.00  104
 21  \w     75.00 180.00   0.50   30.10    --   94.60  45.00 -90.00  210
 22  \w     93.00 154.00   0.50   30.10    --   94.60  77.00  30.00  122
 23  \w     86.00 114.00   0.50   30.10    --   94.60 -82.00 120.00   56
 24  \w     11.00  36.00   0.50   30.10    --   94.60 -77.00 -30.00   50
 25  \w     89.00 114.00   0.50   30.10    --   94.60 -82.00 -90.00   50
 26  \w     15.00  42.00   0.50   30.10    --   94.60 -82.00 -90.00   54
;
_diffrn_measurement_device 'four-circle diffractometer'
_diffrn_measurement_device_type 'XtaLAB AFC12 (RINC): Kappa single'
_diffrn_measurement_method '\w scans'
_diffrn_orient_matrix_type 'CrysAlisPro convention (1999,Acta A55,543-557)'
_diffrn_orient_matrix_UB_11 -0.0621488000
_diffrn_orient_matrix_UB_12 0.0550720000
_diffrn_orient_matrix_UB_13 0.0093507000
_diffrn_orient_matrix_UB_21 -0.0765579000
_diffrn_orient_matrix_UB_22 -0.0225963000
_diffrn_orient_matrix_UB_23 0.0311741000
_diffrn_orient_matrix_UB_31 0.1628549000
_diffrn_orient_matrix_UB_32 0.0104410000
_diffrn_orient_matrix_UB_33 0.0182058000
_diffrn_radiation_monochromator mirror
_diffrn_radiation_probe x-ray
_diffrn_radiation_type CuK\a
_diffrn_radiation_wavelength 1.54184
_diffrn_reflns_av_R_equivalents 0.0651
_diffrn_reflns_av_unetI/netI 0.0385
_diffrn_reflns_Laue_measured_fraction_full 0.999
_diffrn_reflns_Laue_measured_fraction_max 0.993
_diffrn_reflns_limit_h_max 10
_diffrn_reflns_limit_h_min -9
_diffrn_reflns_limit_k_max 31
_diffrn_reflns_limit_k_min -31
_diffrn_reflns_limit_l_max 50
_diffrn_reflns_limit_l_min -50
_diffrn_reflns_number 96685
_diffrn_reflns_point_group_measured_fraction_full 0.999
_diffrn_reflns_point_group_measured_fraction_max 0.986
_diffrn_reflns_theta_full 67.684
_diffrn_reflns_theta_max 73.827
_diffrn_reflns_theta_min 3.628
_diffrn_source 'Rotating-anode X-ray tube'
_diffrn_source_type 'Rigaku (Cu) X-ray Source'
_exptl_absorpt_coefficient_mu 0.786
_exptl_absorpt_correction_T_max 1.00000
_exptl_absorpt_correction_T_min 0.56140
_exptl_absorpt_correction_type multi-scan
_exptl_absorpt_process_details
;
CrysAlisPro 1.171.39.33c (Rigaku Oxford Diffraction, 2017)
Empirical absorption correction using spherical harmonics,
 implemented in SCALE3 ABSPACK scaling algorithm.
;
_exptl_crystal_colour 'clear yellowish yellow'
_exptl_crystal_colour_lustre clear
_exptl_crystal_colour_modifier yellowish
_exptl_crystal_colour_primary yellow
_exptl_crystal_density_diffrn 1.271
_exptl_crystal_description needle
_exptl_crystal_F_000 3496
_exptl_crystal_size_max 0.3
_exptl_crystal_size_mid 0.05
_exptl_crystal_size_min 0.04
_refine_diff_density_max 0.182
_refine_diff_density_min -0.236
_refine_diff_density_rms 0.040
_refine_ls_abs_structure_details
;
 Flack x determined using 6362 quotients [(I+)-(I-)]/[(I+)+(I-)]
 (Parsons, Flack and Wagner, Acta Cryst. B69 (2013) 249-259).
;
_refine_ls_abs_structure_Flack 0.03(5)
_refine_ls_extinction_method none
_refine_ls_goodness_of_fit_ref 1.046
_refine_ls_hydrogen_treatment mixed
_refine_ls_matrix_type full
_refine_ls_number_parameters 1085
_refine_ls_number_reflns 17002
_refine_ls_number_restraints 1
_refine_ls_restrained_S_all 1.046
_refine_ls_R_factor_all 0.0426
_refine_ls_R_factor_gt 0.0370
_refine_ls_shift/su_max 0.001
_refine_ls_shift/su_mean 0.000
_refine_ls_structure_factor_coef Fsqd
_refine_ls_weighting_details 'w=1/[\s^2^(Fo^2^)+(0.0483P)^2^+2.1666P] where P=(Fo^2^+2Fc^2^)/3'
_refine_ls_weighting_scheme calc
_refine_ls_wR_factor_gt 0.0941
_refine_ls_wR_factor_ref 0.0974
_reflns_Friedel_coverage 0.789
_reflns_Friedel_fraction_full 1.000
_reflns_Friedel_fraction_max 0.977
_reflns_number_gt 15448
_reflns_number_total 17002
_reflns_threshold_expression 'I > 2\s(I)'
_cod_data_source_file c9qo00351g5.cif
_cod_data_source_block guocui_4-13-3_collect
_cod_depositor_comments
;

2022-05-28
Z value and formula fixed to values more according to usual
chemical conventions.                 miguel
;
_cod_original_formula_sum 'C85 H119 N3 O28'
_cod_original_formula_weight 1630.82
_cod_original_formula_moiety '3(C28 H39 N O9), C H4 O'
_cod_original_formula_units_Z 4
_cod_original_cell_volume 8521.69(15)
_cod_database_code 1554879
_shelx_shelxl_version_number 2014/7
_shelx_space_group_comment
;
The symmetry employed for this shelxl refinement is uniquely defined
by the following loop, which should always be used as a source of
symmetry information in preference to the above space-group names.
They are only intended as comments.
;
_shelx_estimated_absorpt_t_max 0.969
_shelx_estimated_absorpt_t_min 0.798
_reflns_odcompleteness_completeness 99.92
_reflns_odcompleteness_iscentric 1
_reflns_odcompleteness_theta 66.97
_olex2_refinement_description
;
1. Fixed Uiso
 At 1.2 times of:
  All C(H) groups, All C(H,H) groups, All N(H,H) groups
 At 1.5 times of:
  All C(H,H,H) groups, All O(H) groups
2. Rigid bond restraints
 N1, C11
 with sigma for 1-2 distances of 0.002 and sigma for 1-3 distances of 0.001
3.a Ternary CH refined with riding coordinates:
 C20(H20), C20'(H20'), C15'(H15'), C15(H15), C20A(H20A), C15A(H15A)
3.b Secondary CH2 refined with riding coordinates:
 C16(H16E,H16F), C21A(H21A,H21B), C7'(H7'A,H7'B), C7(H7A,H7B), C21'(H21C,H21D),
  C7A(H7AA,H7AB), C16'(H16C,H16D), C21(H21E,H21F), C16A(H16A,H16B)
3.c Aromatic/amide H refined with riding coordinates:
 C6(H6), C6'(H6'), C6A(H6A)
3.d X=CH2 refined with riding coordinates:
 N1'(H1'A,H1'B), N1(H1A,H1B)
3.e Idealised Me refined as rotating group:
 C24'(H24D,H24E,H24F), C25A(H25A,H25B,H25C), C26A(H26A,H26B,H26C), C24(H24G,
 H24H,H24I), C25(H25G,H25H,H25I), C23(H23G,H23H,H23I), C17A(H17A,H17B,H17C),
 C23A(H23A,H23B,H23C), C26(H26G,H26H,H26I), C26'(H26D,H26E,H26F), C18A(H18A,
 H18B,H18C), C18'(H18D,H18E,H18F), C27A(H27A,H27B,H27C), C22(H22G,H22H,H22I),
 C27(H27G,H27H,H27I), C28A(H28A,H28B,H28C), C28'(H28D,H28E,H28F), C17'(H17D,
 H17E,H17F), C116(H11A,H11B,H11C), C28(H28G,H28H,H28I), C17(H17G,H17H,H17I),
 C25'(H25D,H25E,H25F), C22'(H22D,H22E,H22F), C24A(H24A,H24B,H24C), C18(H18G,
 H18H,H18I), C23'(H23D,H23E,H23F), C27'(H27D,H27E,H27F), C22A(H22A,H22B,H22C)
3.f Idealised tetrahedral OH refined as rotating group:
 O8'(H8'), O8A(H8A), O8(H8), O115(H115)
;
_olex2_submission_special_instructions 'No special instructions were received'
_oxdiff_exptl_absorpt_empirical_details
;
Empirical correction (ABSPACK) includes:
- Absorption correction using spherical harmonics
- Frame scaling
;
_oxdiff_exptl_absorpt_empirical_full_max 2.406
_oxdiff_exptl_absorpt_empirical_full_min 0.393

loop_
_space_group_symop_operation_xyz
'x, y, z'
'-x+1/2, -y, z+1/2'
'x+1/2, -y+1/2, -z'
'-x, y+1/2, -z+1/2'

loop_
_atom_site_label
_atom_site_type_symbol
_atom_site_fract_x
_atom_site_fract_y
_atom_site_fract_z
_atom_site_U_iso_or_equiv
_atom_site_adp_type
_atom_site_occupancy
_atom_site_site_symmetry_order
_atom_site_calc_flag
_atom_site_refinement_flags_posn
_atom_site_refinement_flags_adp
O5A O 0.5248(2) 0.40017(7) 0.38533(4) 0.0269(4) Uani 1 1 d . .
O8' O -0.2337(2) 0.43298(8) 0.30156(4) 0.0320(4) Uani 1 1 d . .
H8' H -0.2438 0.4304 0.2819 0.048 Uiso 1 1 calc GR .
O5' O 0.0485(2) 0.55442(7) 0.20829(4) 0.0263(4) Uani 1 1 d . .
N1A N 0.7539(3) 0.56531(9) 0.52085(5) 0.0261(5) Uani 1 1 d . .
O7' O -0.0207(2) 0.45994(7) 0.25337(4) 0.0266(4) Uani 1 1 d . .
C9A C 0.5774(3) 0.50850(10) 0.44551(6) 0.0225(5) Uani 1 1 d . .
C14' C 0.0532(3) 0.54427(10) 0.37567(6) 0.0244(5) Uani 1 1 d . .
O7A O 0.6248(2) 0.50413(7) 0.41713(4) 0.0277(4) Uani 1 1 d . .
O4A O 0.1496(2) 0.37346(7) 0.47066(4) 0.0262(4) Uani 1 1 d . .
C10A C 0.6665(3) 0.54886(10) 0.46648(6) 0.0222(5) Uani 1 1 d . .
C24' C -0.1837(3) 0.57690(11) 0.26762(6) 0.0271(6) Uani 1 1 d . .
H24D H -0.2794 0.5967 0.2738 0.041 Uiso 1 1 calc GR .
H24E H -0.1270 0.5650 0.2867 0.041 Uiso 1 1 calc GR .
H24F H -0.2173 0.5472 0.2549 0.041 Uiso 1 1 calc GR .
C25A C 0.1950(3) 0.38215(11) 0.40348(6) 0.0263(5) Uani 1 1 d . .
H25A H 0.0880 0.3900 0.4123 0.039 Uiso 1 1 calc GR .
H25B H 0.2015 0.3454 0.3986 0.039 Uiso 1 1 calc GR .
H25C H 0.2116 0.4021 0.3840 0.039 Uiso 1 1 calc GR .
O8A O 0.8390(2) 0.54827(8) 0.46090(4) 0.0290(4) Uani 1 1 d . .
H8A H 0.8569 0.5416 0.4418 0.044 Uiso 1 1 calc GR .
N1' N -0.1864(3) 0.46320(9) 0.36107(5) 0.0259(5) Uani 1 1 d . .
H1'A H -0.1918 0.4785 0.3796 0.031 Uiso 1 1 calc R .
H1'B H -0.2593 0.4402 0.3558 0.031 Uiso 1 1 calc R .
C26A C 0.5931(4) 0.60250(11) 0.45726(6) 0.0306(6) Uani 1 1 d . .
H26A H 0.6060 0.6081 0.4344 0.046 Uiso 1 1 calc GR .
H26B H 0.6498 0.6297 0.4689 0.046 Uiso 1 1 calc GR .
H26C H 0.4778 0.6032 0.4627 0.046 Uiso 1 1 calc GR .
C8' C 0.1604(3) 0.50505(10) 0.28903(6) 0.0229(5) Uani 1 1 d . .
C2A C 0.6313(3) 0.35416(10) 0.43075(6) 0.0246(5) Uani 1 1 d . .
O10' O -0.0188(2) 0.52765(7) 0.40019(4) 0.0279(4) Uani 1 1 d . .
O2' O -0.1693(2) 0.63084(7) 0.22130(4) 0.0254(4) Uani 1 1 d . .
O5 O 0.9423(2) 0.63807(7) 0.56165(4) 0.0255(4) Uani 1 1 d . .
C3 C 0.9744(3) 0.65931(10) 0.58714(6) 0.0225(5) Uani 1 1 d . .
C4 C 1.1535(3) 0.65989(10) 0.59939(6) 0.0215(5) Uani 1 1 d . .
C24 C 0.7314(3) 0.64145(10) 0.62412(6) 0.0257(5) Uani 1 1 d . .
H24G H 0.7004 0.6148 0.6089 0.039 Uiso 1 1 calc GR .
H24H H 0.6337 0.6568 0.6333 0.039 Uiso 1 1 calc GR .
H24I H 0.7969 0.6261 0.6410 0.039 Uiso 1 1 calc GR .
C20 C 0.6531(3) 0.76353(10) 0.54113(6) 0.0252(5) Uani 1 1 d . .
H20 H 0.5477 0.7679 0.5525 0.030 Uiso 1 1 calc R .
C25 C 1.2645(3) 0.68064(11) 0.57186(6) 0.0264(5) Uani 1 1 d . .
H25G H 1.2504 0.6591 0.5530 0.040 Uiso 1 1 calc GR .
H25H H 1.3781 0.6795 0.5786 0.040 Uiso 1 1 calc GR .
H25I H 1.2343 0.7161 0.5669 0.040 Uiso 1 1 calc GR .
O1 O 0.9220(2) 0.75837(7) 0.56687(4) 0.0289(4) Uani 1 1 d . .
C6 C 1.0551(3) 0.72186(10) 0.64367(6) 0.0250(5) Uani 1 1 d . .
H6 H 1.0813 0.7401 0.6625 0.030 Uiso 1 1 calc R .
C19 C 0.7799(3) 0.74433(10) 0.56498(6) 0.0242(5) Uani 1 1 d . .
C5 C 1.1761(3) 0.69426(10) 0.62882(6) 0.0223(5) Uani 1 1 d . .
C23 C 0.6311(4) 0.72154(11) 0.51495(7) 0.0336(6) Uani 1 1 d . .
H23G H 0.7344 0.7160 0.5040 0.050 Uiso 1 1 calc GR .
H23H H 0.5496 0.7330 0.4996 0.050 Uiso 1 1 calc GR .
H23I H 0.5956 0.6894 0.5248 0.050 Uiso 1 1 calc GR .
O4 O 1.3360(2) 0.69600(7) 0.63759(4) 0.0252(4) Uani 1 1 d . .
C4' C 0.2459(3) 0.57875(10) 0.24796(6) 0.0232(5) Uani 1 1 d . .
C6' C 0.1509(4) 0.65511(11) 0.28314(6) 0.0266(5) Uani 1 1 d . .
H6' H 0.1762 0.6780 0.3000 0.032 Uiso 1 1 calc R .
O3' O -0.1114(3) 0.69198(8) 0.27565(5) 0.0362(5) Uani 1 1 d . .
C16 C 0.9030(4) 0.67326(12) 0.74417(7) 0.0330(6) Uani 1 1 d . .
H16E H 0.8725 0.6561 0.7642 0.040 Uiso 1 1 calc R .
H16F H 0.9515 0.7069 0.7496 0.040 Uiso 1 1 calc R .
C5' C 0.2691(3) 0.62184(10) 0.27287(6) 0.0241(5) Uani 1 1 d . .
O8 O 0.7017(2) 0.49811(8) 0.63081(4) 0.0270(4) Uani 1 1 d . .
H8 H 0.6926 0.5083 0.6121 0.041 Uiso 1 1 calc GR .
C17A C 0.6916(4) 0.40056(13) 0.53880(7) 0.0374(7) Uani 1 1 d . .
H17A H 0.6254 0.3895 0.5208 0.056 Uiso 1 1 calc GR .
H17B H 0.7699 0.3736 0.5441 0.056 Uiso 1 1 calc GR .
H17C H 0.7495 0.4322 0.5332 0.056 Uiso 1 1 calc GR .
C19A C 0.6116(4) 0.28308(12) 0.39510(7) 0.0329(6) Uani 1 1 d . .
C23A C 0.7059(5) 0.26702(18) 0.33965(9) 0.0563(10) Uani 1 1 d . .
H23A H 0.5953 0.2733 0.3322 0.085 Uiso 1 1 calc GR .
H23B H 0.7597 0.2426 0.3254 0.085 Uiso 1 1 calc GR .
H23C H 0.7663 0.2994 0.3398 0.085 Uiso 1 1 calc GR .
C11 C 0.8583(3) 0.52827(10) 0.67564(5) 0.0214(5) Uani 1 1 d . U
N1 N 0.7330(3) 0.51132(9) 0.69315(5) 0.0262(5) Uani 1 1 d . U
H1A H 0.7221 0.5215 0.7129 0.031 Uiso 1 1 calc R .
H1B H 0.6621 0.4901 0.6848 0.031 Uiso 1 1 calc R .
C26 C 0.9583(4) 0.45388(10) 0.64312(6) 0.0277(6) Uani 1 1 d . .
H26G H 0.9061 0.4313 0.6587 0.042 Uiso 1 1 calc GR .
H26H H 1.0708 0.4601 0.6494 0.042 Uiso 1 1 calc GR .
H26I H 0.9562 0.4375 0.6222 0.042 Uiso 1 1 calc GR .
O7 O 0.9364(2) 0.53272(7) 0.58840(4) 0.0251(4) Uani 1 1 d . .
C9 C 0.9640(3) 0.54006(9) 0.61738(6) 0.0213(5) Uani 1 1 d . .
C26' C 0.0283(4) 0.39305(11) 0.31539(6) 0.0315(6) Uani 1 1 d . .
H26D H -0.0237 0.3738 0.3326 0.047 Uiso 1 1 calc GR .
H26E H 0.1399 0.4013 0.3214 0.047 Uiso 1 1 calc GR .
H26F H 0.0288 0.3722 0.2960 0.047 Uiso 1 1 calc GR .
O6A O 0.2532(2) 0.46786(7) 0.50070(4) 0.0255(4) Uani 1 1 d . .
C4A C 0.3298(3) 0.39656(10) 0.42844(6) 0.0233(5) Uani 1 1 d . .
C13A C 0.3990(3) 0.48861(10) 0.49056(6) 0.0221(5) Uani 1 1 d . .
O3A O 0.6599(3) 0.28677(9) 0.47010(5) 0.0408(5) Uani 1 1 d . .
O6' O 0.3154(2) 0.54892(7) 0.32912(4) 0.0264(4) Uani 1 1 d . .
C14 C 0.9648(3) 0.58603(10) 0.71887(6) 0.0230(5) Uani 1 1 d . .
C21A C 0.6148(4) 0.19056(14) 0.37543(9) 0.0507(9) Uani 1 1 d . .
H21A H 0.5056 0.1937 0.3659 0.061 Uiso 1 1 calc R .
H21B H 0.6772 0.1659 0.3623 0.061 Uiso 1 1 calc R .
C13 C 1.1031(3) 0.57999(10) 0.66302(6) 0.0200(5) Uani 1 1 d . .
C7' C 0.2767(3) 0.52269(10) 0.26261(6) 0.0240(5) Uani 1 1 d . .
H7'A H 0.2710 0.4974 0.2451 0.029 Uiso 1 1 calc R .
H7'B H 0.3884 0.5217 0.2711 0.029 Uiso 1 1 calc R .
C12A C 0.5089(3) 0.51269(10) 0.51441(6) 0.0214(5) Uani 1 1 d . .
C11A C 0.6420(3) 0.54187(10) 0.50270(6) 0.0223(5) Uani 1 1 d . .
O2 O 0.7155(2) 0.70679(7) 0.58454(4) 0.0244(4) Uani 1 1 d . .
O6 O 1.2358(2) 0.60662(7) 0.67521(4) 0.0231(4) Uani 1 1 d . .
C18A C 0.3379(4) 0.45691(11) 0.59292(6) 0.0297(6) Uani 1 1 d . .
H18A H 0.4069 0.4740 0.6086 0.045 Uiso 1 1 calc GR .
H18B H 0.3020 0.4237 0.6013 0.045 Uiso 1 1 calc GR .
H18C H 0.2433 0.4785 0.5885 0.045 Uiso 1 1 calc GR .
C7 C 1.2044(3) 0.60157(10) 0.60653(6) 0.0219(5) Uani 1 1 d . .
H7A H 1.2057 0.5823 0.5863 0.026 Uiso 1 1 calc R .
H7B H 1.3159 0.6013 0.6151 0.026 Uiso 1 1 calc R .
C18' C 0.2736(4) 0.60337(13) 0.39699(7) 0.0356(7) Uani 1 1 d . .
H18D H 0.2488 0.5913 0.4185 0.053 Uiso 1 1 calc GR .
H18E H 0.3109 0.6391 0.3979 0.053 Uiso 1 1 calc GR .
H18F H 0.3587 0.5818 0.3878 0.053 Uiso 1 1 calc GR .
C21' C -0.1883(4) 0.73579(11) 0.16600(7) 0.0326(6) Uani 1 1 d . .
H21C H -0.0756 0.7465 0.1614 0.039 Uiso 1 1 calc R .
H21D H -0.2552 0.7443 0.1472 0.039 Uiso 1 1 calc R .
C3' C 0.0742(3) 0.57977(10) 0.23268(6) 0.0227(5) Uani 1 1 d . .
O10 O 0.8829(2) 0.56277(8) 0.73990(4) 0.0292(4) Uani 1 1 d . .
C13' C 0.1773(3) 0.52070(10) 0.32065(6) 0.0228(5) Uani 1 1 d . .
C2 C 0.8320(3) 0.68381(10) 0.60685(6) 0.0223(5) Uani 1 1 d . .
O2A O 0.7136(2) 0.31912(8) 0.40837(4) 0.0295(4) Uani 1 1 d . .
C8 C 1.0928(3) 0.57339(10) 0.62993(6) 0.0208(5) Uani 1 1 d . .
C6A C 0.4154(3) 0.33517(11) 0.47426(6) 0.0265(6) Uani 1 1 d . .
H6A H 0.3909 0.3217 0.4946 0.032 Uiso 1 1 calc R .
O1' O 0.0554(3) 0.67432(8) 0.20401(5) 0.0319(4) Uani 1 1 d . .
C20' C -0.1923(4) 0.67670(11) 0.17142(6) 0.0275(6) Uani 1 1 d . .
H20' H -0.3065 0.6658 0.1755 0.033 Uiso 1 1 calc R .
C27A C 0.1082(4) 0.35136(12) 0.50167(6) 0.0328(6) Uani 1 1 d . .
H27A H 0.1144 0.3138 0.5005 0.049 Uiso 1 1 calc GR .
H27B H -0.0019 0.3616 0.5075 0.049 Uiso 1 1 calc GR .
H27C H 0.1847 0.3639 0.5177 0.049 Uiso 1 1 calc GR .
C7A C 0.3142(3) 0.45735(10) 0.43477(6) 0.0225(5) Uani 1 1 d . .
H7AA H 0.3253 0.4750 0.4141 0.027 Uiso 1 1 calc R .
H7AB H 0.2029 0.4641 0.4425 0.027 Uiso 1 1 calc R .
C3A C 0.4970(3) 0.38471(10) 0.41263(6) 0.0225(5) Uani 1 1 d . .
C2' C -0.0683(3) 0.61151(10) 0.24762(6) 0.0249(5) Uani 1 1 d . .
C22 C 0.5630(4) 0.84528(12) 0.51101(7) 0.0367(7) Uani 1 1 d . .
H22G H 0.5191 0.8242 0.4938 0.055 Uiso 1 1 calc GR .
H22H H 0.6022 0.8779 0.5024 0.055 Uiso 1 1 calc GR .
H22I H 0.4779 0.8520 0.5267 0.055 Uiso 1 1 calc GR .
O115 O 0.4196(3) 0.28098(9) 0.55077(6) 0.0427(5) Uani 1 1 d . .
H115 H 0.3531 0.2580 0.5460 0.064 Uiso 1 1 calc GR .
O1A O 0.4640(3) 0.28356(8) 0.40006(5) 0.0368(5) Uani 1 1 d . .
C14A C 0.5047(3) 0.50001(10) 0.54914(6) 0.0225(5) Uani 1 1 d . .
C15' C 0.1176(4) 0.60002(11) 0.37594(6) 0.0273(6) Uani 1 1 d . .
H15' H 0.1462 0.6101 0.3537 0.033 Uiso 1 1 calc R .
O3 O 0.7863(2) 0.75620(8) 0.64216(5) 0.0313(4) Uani 1 1 d . .
O10A O 0.5768(2) 0.52865(7) 0.56884(4) 0.0261(4) Uani 1 1 d . .
C12 C 0.9807(3) 0.56264(10) 0.68642(6) 0.0215(5) Uani 1 1 d . .
C19' C -0.0872(3) 0.66196(10) 0.20009(6) 0.0259(5) Uani 1 1 d . .
C8A C 0.4324(3) 0.48315(10) 0.45811(6) 0.0219(5) Uani 1 1 d . .
C15 C 1.0328(3) 0.63993(11) 0.72695(6) 0.0267(5) Uani 1 1 d . .
H15 H 1.0649 0.6575 0.7068 0.032 Uiso 1 1 calc R .
C16' C -0.0171(4) 0.63727(12) 0.38847(7) 0.0330(6) Uani 1 1 d . .
H16C H -0.0410 0.6287 0.4109 0.040 Uiso 1 1 calc R .
H16D H 0.0246 0.6729 0.3878 0.040 Uiso 1 1 calc R .
C1' C -0.0123(3) 0.65710(11) 0.26946(6) 0.0264(5) Uani 1 1 d . .
C5A C 0.3037(3) 0.36633(10) 0.45960(6) 0.0233(5) Uani 1 1 d . .
C21 C 0.7045(4) 0.81656(11) 0.52708(6) 0.0283(6) Uani 1 1 d . .
H21E H 0.7487 0.8382 0.5443 0.034 Uiso 1 1 calc R .
H21F H 0.7917 0.8111 0.5113 0.034 Uiso 1 1 calc R .
C27 C 1.3797(4) 0.72536(11) 0.66600(6) 0.0301(6) Uani 1 1 d . .
H27G H 1.3450 0.7611 0.6634 0.045 Uiso 1 1 calc GR .
H27H H 1.4973 0.7242 0.6690 0.045 Uiso 1 1 calc GR .
H27I H 1.3261 0.7104 0.6845 0.045 Uiso 1 1 calc GR .
C1 C 0.8875(3) 0.72439(10) 0.63187(6) 0.0247(5) Uani 1 1 d . .
C1A C 0.5707(3) 0.32202(11) 0.45964(6) 0.0280(6) Uani 1 1 d . .
C9' C 0.0220(3) 0.47172(10) 0.28130(6) 0.0231(5) Uani 1 1 d . .
C20A C 0.7004(4) 0.24433(13) 0.37388(8) 0.0425(8) Uani 1 1 d . .
H20A H 0.8140 0.2405 0.3818 0.051 Uiso 1 1 calc R .
O4' O 0.4276(2) 0.62339(8) 0.28256(4) 0.0282(4) Uani 1 1 d . .
C11' C -0.0663(3) 0.47501(10) 0.34076(6) 0.0234(5) Uani 1 1 d . .
C12' C 0.0583(3) 0.51126(10) 0.34643(6) 0.0231(5) Uani 1 1 d . .
C15A C 0.4354(3) 0.44823(10) 0.56174(6) 0.0242(5) Uani 1 1 d . .
H15A H 0.3624 0.4330 0.5453 0.029 Uiso 1 1 calc R .
C10 C 0.8648(3) 0.50655(10) 0.64156(6) 0.0216(5) Uani 1 1 d . .
C28A C 0.1419(4) 0.50137(12) 0.51818(7) 0.0343(6) Uani 1 1 d . .
H28A H 0.0754 0.5208 0.5031 0.052 Uiso 1 1 calc GR .
H28B H 0.2041 0.5253 0.5314 0.052 Uiso 1 1 calc GR .
H28C H 0.0716 0.4804 0.5317 0.052 Uiso 1 1 calc GR .
C28' C 0.4572(4) 0.51683(12) 0.33589(7) 0.0338(6) Uani 1 1 d . .
H28D H 0.4762 0.4934 0.3181 0.051 Uiso 1 1 calc GR .
H28E H 0.4377 0.4969 0.3552 0.051 Uiso 1 1 calc GR .
H28F H 0.5523 0.5388 0.3389 0.051 Uiso 1 1 calc GR .
C17' C -0.1763(4) 0.63448(13) 0.36904(7) 0.0387(7) Uani 1 1 d . .
H17D H -0.1524 0.6400 0.3465 0.058 Uiso 1 1 calc GR .
H17E H -0.2512 0.6611 0.3765 0.058 Uiso 1 1 calc GR .
H17F H -0.2259 0.6006 0.3718 0.058 Uiso 1 1 calc GR .
C116 C 0.5721(5) 0.25793(13) 0.55868(9) 0.0461(8) Uani 1 1 d . .
H11A H 0.6407 0.2565 0.5397 0.069 Uiso 1 1 calc GR .
H11B H 0.5541 0.2230 0.5666 0.069 Uiso 1 1 calc GR .
H11C H 0.6259 0.2785 0.5751 0.069 Uiso 1 1 calc GR .
C28 C 1.3830(3) 0.57520(12) 0.67747(6) 0.0288(6) Uani 1 1 d . .
H28G H 1.4105 0.5616 0.6565 0.043 Uiso 1 1 calc GR .
H28H H 1.3643 0.5466 0.6921 0.043 Uiso 1 1 calc GR .
H28I H 1.4726 0.5964 0.6853 0.043 Uiso 1 1 calc GR .
C17 C 0.7475(4) 0.68257(14) 0.72426(8) 0.0433(8) Uani 1 1 d . .
H17G H 0.7772 0.6971 0.7036 0.065 Uiso 1 1 calc GR .
H17H H 0.6764 0.7066 0.7355 0.065 Uiso 1 1 calc GR .
H17I H 0.6908 0.6499 0.7211 0.065 Uiso 1 1 calc GR .
C25' C 0.3725(3) 0.58652(11) 0.22036(6) 0.0272(6) Uani 1 1 d . .
H25D H 0.3535 0.6197 0.2101 0.041 Uiso 1 1 calc GR .
H25E H 0.3602 0.5589 0.2047 0.041 Uiso 1 1 calc GR .
H25F H 0.4824 0.5857 0.2291 0.041 Uiso 1 1 calc GR .
C22' C -0.2515(5) 0.76631(14) 0.19489(8) 0.0484(9) Uani 1 1 d . .
H22D H -0.2643 0.8025 0.1891 0.073 Uiso 1 1 calc GR .
H22E H -0.1739 0.7634 0.2124 0.073 Uiso 1 1 calc GR .
H22F H -0.3563 0.7523 0.2015 0.073 Uiso 1 1 calc GR .
C24A C 0.7646(3) 0.39162(11) 0.44277(6) 0.0280(6) Uani 1 1 d . .
H24A H 0.8556 0.3718 0.4513 0.042 Uiso 1 1 calc GR .
H24B H 0.7198 0.4137 0.4594 0.042 Uiso 1 1 calc GR .
H24C H 0.8025 0.4129 0.4251 0.042 Uiso 1 1 calc GR .
C16A C 0.5805(4) 0.41080(11) 0.56787(6) 0.0280(6) Uani 1 1 d . .
H16A H 0.6477 0.4251 0.5852 0.034 Uiso 1 1 calc R .
H16B H 0.5366 0.3775 0.5753 0.034 Uiso 1 1 calc R .
C18 C 1.1868(4) 0.63278(13) 0.74815(7) 0.0354(7) Uani 1 1 d . .
H18G H 1.2391 0.6662 0.7514 0.053 Uiso 1 1 calc GR .
H18H H 1.2626 0.6094 0.7376 0.053 Uiso 1 1 calc GR .
H18I H 1.1551 0.6183 0.7687 0.053 Uiso 1 1 calc GR .
C23' C -0.1267(4) 0.64742(12) 0.14182(7) 0.0353(7) Uani 1 1 d . .
H23D H -0.1975 0.6541 0.1236 0.053 Uiso 1 1 calc GR .
H23E H -0.1245 0.6105 0.1463 0.053 Uiso 1 1 calc GR .
H23F H -0.0169 0.6593 0.1370 0.053 Uiso 1 1 calc GR .
C10' C -0.0686(3) 0.44436(10) 0.30918(6) 0.0248(5) Uani 1 1 d . .
C27' C 0.4723(4) 0.66265(12) 0.30595(7) 0.0361(7) Uani 1 1 d . .
H27D H 0.4469 0.6968 0.2975 0.054 Uiso 1 1 calc GR .
H27E H 0.5886 0.6604 0.3104 0.054 Uiso 1 1 calc GR .
H27F H 0.4114 0.6570 0.3256 0.054 Uiso 1 1 calc GR .
C22A C 0.5974(5) 0.16814(14) 0.40942(10) 0.0552(10) Uani 1 1 d . .
H22A H 0.5479 0.1340 0.4083 0.083 Uiso 1 1 calc GR .
H22B H 0.5288 0.1909 0.4222 0.083 Uiso 1 1 calc GR .
H22C H 0.7046 0.1655 0.4193 0.083 Uiso 1 1 calc GR .
H1AA H 0.838(4) 0.5812(12) 0.5109(7) 0.027(8) Uiso 1 1 d . .
H1AB H 0.740(6) 0.5623(17) 0.5426(11) 0.069(13) Uiso 1 1 d . .

loop_
_atom_site_aniso_label
_atom_site_aniso_U_11
_atom_site_aniso_U_22
_atom_site_aniso_U_33
_atom_site_aniso_U_23
_atom_site_aniso_U_13
_atom_site_aniso_U_12
O5A 0.0288(10) 0.0314(10) 0.0204(8) -0.0014(7) 0.0026(7) -0.0028(8)
O8' 0.0282(10) 0.0496(12) 0.0182(8) -0.0013(8) -0.0004(7) -0.0098(9)
O5' 0.0296(10) 0.0288(9) 0.0206(8) -0.0045(7) -0.0015(7) -0.0024(8)
N1A 0.0264(12) 0.0331(12) 0.0186(10) -0.0027(9) -0.0006(9) -0.0063(10)
O7' 0.0303(10) 0.0313(10) 0.0181(8) -0.0034(7) -0.0021(7) -0.0025(8)
C9A 0.0249(13) 0.0238(12) 0.0188(11) -0.0017(9) 0.0001(10) 0.0025(10)
C14' 0.0230(13) 0.0320(13) 0.0183(11) -0.0011(10) -0.0009(10) 0.0024(11)
O7A 0.0300(10) 0.0342(10) 0.0188(8) -0.0045(7) 0.0045(7) -0.0027(8)
O4A 0.0230(10) 0.0343(10) 0.0213(8) 0.0008(7) 0.0037(7) -0.0006(8)
C10A 0.0213(13) 0.0274(13) 0.0178(11) -0.0007(9) -0.0010(9) 0.0004(10)
C24' 0.0248(14) 0.0335(14) 0.0229(12) 0.0007(10) 0.0024(10) 0.0016(11)
C25A 0.0247(14) 0.0327(14) 0.0216(12) -0.0054(10) -0.0016(10) 0.0004(11)
O8A 0.0241(10) 0.0434(11) 0.0195(8) -0.0040(8) 0.0016(7) -0.0041(9)
N1' 0.0275(12) 0.0315(12) 0.0186(9) -0.0029(8) 0.0036(8) -0.0043(10)
C26A 0.0400(17) 0.0265(13) 0.0254(12) 0.0012(10) -0.0068(12) 0.0008(12)
C8' 0.0227(13) 0.0287(13) 0.0172(11) -0.0027(9) 0.0005(9) 0.0024(11)
C2A 0.0228(13) 0.0275(13) 0.0235(12) -0.0028(10) 0.0024(10) 0.0029(11)
O10' 0.0307(10) 0.0356(10) 0.0174(8) -0.0012(7) 0.0028(7) -0.0006(8)
O2' 0.0247(9) 0.0283(9) 0.0230(8) 0.0016(7) -0.0013(7) 0.0005(8)
O5 0.0287(10) 0.0286(9) 0.0192(8) -0.0001(7) -0.0025(7) -0.0034(8)
C3 0.0256(14) 0.0203(11) 0.0214(11) 0.0036(9) -0.0004(10) -0.0021(10)
C4 0.0206(13) 0.0232(12) 0.0206(11) -0.0002(9) -0.0007(10) -0.0014(10)
C24 0.0251(14) 0.0286(13) 0.0232(12) 0.0045(10) 0.0019(10) -0.0013(11)
C20 0.0244(14) 0.0278(13) 0.0235(12) 0.0018(10) -0.0019(10) 0.0021(11)
C25 0.0259(14) 0.0301(13) 0.0233(12) 0.0041(10) 0.0021(11) -0.0052(11)
O1 0.0244(10) 0.0315(10) 0.0307(9) 0.0062(8) -0.0038(8) -0.0038(8)
C6 0.0268(14) 0.0264(13) 0.0220(12) -0.0011(10) -0.0025(10) 0.0006(11)
C19 0.0259(15) 0.0233(12) 0.0232(12) 0.0021(10) -0.0012(10) -0.0010(11)
C5 0.0212(13) 0.0228(12) 0.0227(11) 0.0037(9) -0.0034(10) -0.0023(10)
C23 0.0379(17) 0.0314(15) 0.0315(14) -0.0009(11) -0.0097(13) -0.0017(13)
O4 0.0236(9) 0.0281(9) 0.0237(8) -0.0048(7) -0.0027(7) -0.0019(8)
C4' 0.0228(13) 0.0279(13) 0.0189(11) -0.0049(10) 0.0000(10) -0.0006(11)
C6' 0.0288(14) 0.0301(13) 0.0209(11) -0.0063(10) -0.0025(10) 0.0004(11)
O3' 0.0327(11) 0.0362(11) 0.0396(11) -0.0104(9) -0.0035(9) 0.0099(9)
C16 0.0397(17) 0.0336(15) 0.0255(13) -0.0052(11) 0.0022(12) 0.0023(13)
C5' 0.0225(13) 0.0289(13) 0.0209(11) -0.0018(10) -0.0008(10) -0.0024(11)
O8 0.0263(10) 0.0366(10) 0.0183(8) 0.0030(7) -0.0033(7) -0.0085(8)
C17A 0.0365(17) 0.0400(17) 0.0357(15) -0.0006(13) 0.0053(13) 0.0084(14)
C19A 0.0293(16) 0.0337(15) 0.0358(15) -0.0078(12) -0.0021(12) 0.0030(12)
C23A 0.046(2) 0.077(3) 0.0456(19) -0.0232(19) 0.0048(16) 0.012(2)
C11 0.0221(12) 0.0238(12) 0.0182(11) 0.0025(9) -0.0013(9) 0.0015(10)
N1 0.0270(12) 0.0317(12) 0.0199(10) -0.0001(8) 0.0020(9) -0.0063(10)
C26 0.0377(16) 0.0237(12) 0.0218(12) 0.0001(10) 0.0005(11) 0.0007(12)
O7 0.0298(10) 0.0293(9) 0.0161(8) -0.0015(7) -0.0023(7) -0.0024(8)
C9 0.0212(13) 0.0231(12) 0.0195(11) -0.0012(9) -0.0004(9) 0.0025(10)
C26' 0.0421(17) 0.0278(14) 0.0245(12) -0.0002(10) 0.0042(12) 0.0029(13)
O6A 0.0225(9) 0.0328(10) 0.0212(8) -0.0042(7) 0.0030(7) -0.0041(8)
C4A 0.0222(13) 0.0274(13) 0.0202(11) -0.0012(10) -0.0002(10) 0.0021(10)
C13A 0.0230(13) 0.0229(12) 0.0205(11) 0.0006(9) 0.0002(10) 0.0002(10)
O3A 0.0364(12) 0.0409(12) 0.0453(12) 0.0126(10) 0.0052(10) 0.0123(10)
O6' 0.0213(9) 0.0336(10) 0.0244(9) -0.0043(7) -0.0018(7) -0.0006(8)
C14 0.0231(13) 0.0276(13) 0.0183(11) 0.0002(9) -0.0033(10) 0.0001(11)
C21A 0.0362(19) 0.0465(19) 0.070(2) -0.0311(17) -0.0109(17) 0.0073(15)
C13 0.0195(13) 0.0202(11) 0.0202(11) -0.0012(9) -0.0027(9) 0.0010(9)
C7' 0.0229(13) 0.0278(13) 0.0213(11) -0.0045(10) 0.0012(10) 0.0014(11)
C12A 0.0213(13) 0.0252(12) 0.0179(11) -0.0013(9) 0.0001(9) 0.0006(10)
C11A 0.0240(13) 0.0235(12) 0.0194(11) -0.0016(9) -0.0015(10) 0.0015(10)
O2 0.0228(9) 0.0263(9) 0.0240(8) 0.0055(7) -0.0037(7) -0.0016(7)
O6 0.0216(9) 0.0257(9) 0.0220(8) -0.0019(7) -0.0021(7) -0.0014(7)
C18A 0.0313(15) 0.0316(14) 0.0264(13) 0.0041(11) 0.0051(11) -0.0015(12)
C7 0.0212(13) 0.0238(12) 0.0207(11) -0.0004(9) 0.0003(9) -0.0006(10)
C18' 0.0345(16) 0.0428(17) 0.0296(14) -0.0081(12) -0.0033(12) -0.0051(13)
C21' 0.0379(17) 0.0274(14) 0.0326(14) 0.0004(11) -0.0064(12) 0.0012(12)
C3' 0.0249(13) 0.0223(12) 0.0209(11) 0.0019(9) 0.0010(10) -0.0011(10)
O10 0.0325(11) 0.0351(10) 0.0199(8) 0.0017(7) 0.0028(8) -0.0047(8)
C13' 0.0230(13) 0.0260(13) 0.0195(11) -0.0027(9) -0.0013(10) 0.0022(10)
C2 0.0210(13) 0.0249(12) 0.0210(11) 0.0026(10) -0.0026(10) 0.0027(10)
O2A 0.0248(10) 0.0320(10) 0.0317(9) -0.0090(8) 0.0019(8) 0.0029(8)
C8 0.0224(13) 0.0210(12) 0.0188(11) 0.0000(9) 0.0007(9) 0.0023(10)
C6A 0.0251(14) 0.0296(13) 0.0248(12) 0.0017(10) 0.0010(10) 0.0000(11)
O1' 0.0277(11) 0.0358(10) 0.0322(10) 0.0022(8) -0.0023(8) -0.0045(9)
C20' 0.0290(15) 0.0290(14) 0.0244(12) -0.0001(10) -0.0020(11) -0.0014(11)
C27A 0.0321(16) 0.0411(16) 0.0251(13) 0.0047(12) 0.0092(11) 0.0005(12)
C7A 0.0236(13) 0.0256(12) 0.0184(11) -0.0016(9) -0.0016(10) 0.0014(10)
C3A 0.0241(13) 0.0232(12) 0.0202(11) -0.0054(9) -0.0007(10) -0.0008(10)
C2' 0.0250(14) 0.0283(13) 0.0214(11) -0.0012(10) -0.0038(10) 0.0028(11)
C22 0.0435(18) 0.0374(16) 0.0292(14) 0.0079(12) 0.0032(13) 0.0090(14)
O115 0.0378(13) 0.0349(11) 0.0554(13) 0.0060(10) 0.0011(11) -0.0030(10)
O1A 0.0269(11) 0.0352(11) 0.0482(12) -0.0119(9) -0.0005(9) 0.0026(9)
C14A 0.0204(13) 0.0271(13) 0.0200(11) -0.0018(9) 0.0009(9) 0.0013(10)
C15' 0.0313(15) 0.0319(14) 0.0187(11) -0.0034(10) -0.0006(10) -0.0008(12)
O3 0.0279(11) 0.0326(10) 0.0335(10) -0.0067(8) -0.0014(8) 0.0064(8)
O10A 0.0297(10) 0.0298(9) 0.0189(8) -0.0020(7) -0.0017(7) -0.0043(8)
C12 0.0239(13) 0.0231(12) 0.0176(11) 0.0006(9) -0.0002(9) -0.0005(10)
C19' 0.0287(15) 0.0266(13) 0.0225(12) -0.0015(10) 0.0010(10) 0.0007(11)
C8A 0.0230(13) 0.0233(12) 0.0194(11) -0.0016(9) -0.0022(10) 0.0005(10)
C15 0.0287(14) 0.0297(13) 0.0217(12) -0.0029(10) -0.0018(10) -0.0008(12)
C16' 0.0405(17) 0.0320(14) 0.0266(13) -0.0040(11) 0.0036(12) 0.0028(13)
C1' 0.0263(14) 0.0301(14) 0.0229(12) -0.0020(10) 0.0018(10) 0.0027(11)
C5A 0.0226(13) 0.0260(12) 0.0212(11) -0.0043(10) 0.0013(10) -0.0019(10)
C21 0.0332(16) 0.0271(13) 0.0247(12) 0.0003(10) -0.0032(11) -0.0002(11)
C27 0.0289(15) 0.0325(15) 0.0289(13) -0.0076(11) -0.0052(11) -0.0015(12)
C1 0.0250(14) 0.0271(13) 0.0218(12) 0.0031(10) 0.0006(10) 0.0003(11)
C1A 0.0257(14) 0.0283(13) 0.0301(13) 0.0013(11) -0.0016(11) 0.0041(11)
C9' 0.0263(14) 0.0240(12) 0.0191(11) -0.0020(9) 0.0001(10) 0.0033(10)
C20A 0.0315(17) 0.0471(18) 0.0490(18) -0.0239(15) -0.0073(14) 0.0108(14)
O4' 0.0228(10) 0.0356(10) 0.0264(9) -0.0109(8) -0.0025(7) -0.0014(8)
C11' 0.0265(14) 0.0258(12) 0.0180(11) 0.0022(9) -0.0010(10) 0.0048(11)
C12' 0.0237(13) 0.0290(13) 0.0166(11) 0.0000(9) 0.0000(10) 0.0010(11)
C15A 0.0264(14) 0.0274(13) 0.0188(11) 0.0008(9) -0.0028(10) -0.0028(11)
C10 0.0206(13) 0.0245(12) 0.0196(11) -0.0009(9) -0.0008(10) -0.0021(10)
C28A 0.0249(15) 0.0424(17) 0.0357(15) -0.0035(12) 0.0037(12) 0.0046(13)
C28' 0.0269(15) 0.0409(16) 0.0337(14) -0.0011(12) -0.0051(12) 0.0054(13)
C17' 0.0379(17) 0.0408(17) 0.0372(15) 0.0008(13) -0.0001(13) 0.0079(14)
C116 0.043(2) 0.0374(17) 0.058(2) -0.0068(15) -0.0024(16) 0.0050(15)
C28 0.0240(14) 0.0349(15) 0.0275(13) 0.0022(11) -0.0029(11) 0.0013(11)
C17 0.0391(18) 0.0493(19) 0.0416(17) -0.0043(14) -0.0008(14) 0.0143(16)
C25' 0.0247(14) 0.0330(14) 0.0239(12) -0.0019(10) 0.0016(11) -0.0041(11)
C22' 0.063(2) 0.0393(17) 0.0433(17) -0.0134(14) -0.0124(17) 0.0151(17)
C24A 0.0248(14) 0.0318(14) 0.0273(13) -0.0025(11) -0.0019(11) 0.0008(11)
C16A 0.0310(15) 0.0280(13) 0.0249(12) -0.0005(10) -0.0017(11) 0.0020(11)
C18 0.0348(16) 0.0419(17) 0.0295(14) -0.0074(12) -0.0071(12) 0.0006(13)
C23' 0.0423(18) 0.0343(15) 0.0292(14) -0.0056(12) -0.0018(13) 0.0035(13)
C10' 0.0270(14) 0.0302(13) 0.0172(11) -0.0020(10) -0.0008(10) -0.0021(11)
C27' 0.0295(16) 0.0439(17) 0.0350(14) -0.0201(13) -0.0076(12) -0.0014(13)
C22A 0.055(2) 0.0358(18) 0.075(3) -0.0144(17) -0.012(2) 0.0026(16)

loop_
_atom_type_symbol
_atom_type_description
_atom_type_scat_dispersion_real
_atom_type_scat_dispersion_imag
_atom_type_scat_source
C C 0.0181 0.0091 'International Tables Vol C Tables 4.2.6.8 and 6.1.1.4'
H H 0.0000 0.0000 'International Tables Vol C Tables 4.2.6.8 and 6.1.1.4'
N N 0.0311 0.0180 'International Tables Vol C Tables 4.2.6.8 and 6.1.1.4'
O O 0.0492 0.0322 'International Tables Vol C Tables 4.2.6.8 and 6.1.1.4'

loop_
_geom_angle_atom_site_label_1
_geom_angle_atom_site_label_2
_geom_angle_atom_site_label_3
_geom_angle
C10' O8' H8' 109.5
C11A N1A H1AA 118(2)
C11A N1A H1AB 116(3)
H1AA N1A H1AB 126(4)
O7A C9A C10A 116.9(2)
O7A C9A C8A 123.7(2)
C8A C9A C10A 118.9(2)
O10' C14' C15' 118.4(2)
O10' C14' C12' 119.1(2)
C12' C14' C15' 122.2(2)
C5A O4A C27A 117.8(2)
C9A C10A C26A 106.1(2)
O8A C10A C9A 111.5(2)
O8A C10A C26A 110.5(2)
O8A C10A C11A 106.7(2)
C11A C10A C9A 114.7(2)
C11A C10A C26A 107.3(2)
H24D C24' H24E 109.5
H24D C24' H24F 109.5
H24E C24' H24F 109.5
C2' C24' H24D 109.5
C2' C24' H24E 109.5
C2' C24' H24F 109.5
H25A C25A H25B 109.5
H25A C25A H25C 109.5
H25B C25A H25C 109.5
C4A C25A H25A 109.5
C4A C25A H25B 109.5
C4A C25A H25C 109.5
C10A O8A H8A 109.5
H1'A N1' H1'B 120.0
C11' N1' H1'A 120.0
C11' N1' H1'B 120.0
C10A C26A H26A 109.5
C10A C26A H26B 109.5
C10A C26A H26C 109.5
H26A C26A H26B 109.5
H26A C26A H26C 109.5
H26B C26A H26C 109.5
C13' C8' C7' 122.7(2)
C13' C8' C9' 117.3(2)
C9' C8' C7' 120.0(2)
O2A C2A C3A 109.14(19)
O2A C2A C1A 108.4(2)
O2A C2A C24A 105.6(2)
C1A C2A C3A 115.3(2)
C24A C2A C3A 110.0(2)
C24A C2A C1A 108.0(2)
C19' O2' C2' 114.1(2)
O5 C3 C4 119.5(2)
O5 C3 C2 118.6(2)
C4 C3 C2 121.8(2)
C3 C4 C25 108.1(2)
C3 C4 C7 107.5(2)
C25 C4 C7 108.1(2)
C5 C4 C3 112.7(2)
C5 C4 C25 108.9(2)
C5 C4 C7 111.51(19)
H24G C24 H24H 109.5
H24G C24 H24I 109.5
H24H C24 H24I 109.5
C2 C24 H24G 109.5
C2 C24 H24H 109.5
C2 C24 H24I 109.5
C19 C20 H20 108.5
C19 C20 C23 108.3(2)
C19 C20 C21 110.6(2)
C23 C20 H20 108.5
C21 C20 H20 108.5
C21 C20 C23 112.4(2)
C4 C25 H25G 109.5
C4 C25 H25H 109.5
C4 C25 H25I 109.5
H25G C25 H25H 109.5
H25G C25 H25I 109.5
H25H C25 H25I 109.5
C5 C6 H6 118.3
C5 C6 C1 123.4(2)
C1 C6 H6 118.3
O1 C19 C20 126.5(2)
O1 C19 O2 122.4(2)
O2 C19 C20 111.0(2)
C6 C5 C4 125.4(2)
O4 C5 C4 110.7(2)
O4 C5 C6 123.8(2)
C20 C23 H23G 109.5
C20 C23 H23H 109.5
C20 C23 H23I 109.5
H23G C23 H23H 109.5
H23G C23 H23I 109.5
H23H C23 H23I 109.5
C5 O4 C27 118.3(2)
C5' C4' C7' 112.2(2)
C5' C4' C3' 112.4(2)
C5' C4' C25' 109.0(2)
C3' C4' C7' 108.6(2)
C3' C4' C25' 107.2(2)
C25' C4' C7' 107.2(2)
C5' C6' H6' 118.3
C5' C6' C1' 123.4(2)
C1' C6' H6' 118.3
H16E C16 H16F 107.7
C15 C16 H16E 108.8
C15 C16 H16F 108.8
C17 C16 H16E 108.8
C17 C16 H16F 108.8
C17 C16 C15 113.8(2)
C6' C5' C4' 125.6(2)
O4' C5' C4' 110.0(2)
O4' C5' C6' 124.4(2)
C10 O8 H8 109.5
H17A C17A H17B 109.5
H17A C17A H17C 109.5
H17B C17A H17C 109.5
C16A C17A H17A 109.5
C16A C17A H17B 109.5
C16A C17A H17C 109.5
O2A C19A C20A 113.1(3)
O1A C19A O2A 121.7(3)
O1A C19A C20A 125.2(3)
H23A C23A H23B 109.5
H23A C23A H23C 109.5
H23B C23A H23C 109.5
C20A C23A H23A 109.5
C20A C23A H23B 109.5
C20A C23A H23C 109.5
N1 C11 C12 125.2(2)
N1 C11 C10 114.7(2)
C12 C11 C10 120.1(2)
C11 N1 H1A 120.0
C11 N1 H1B 120.0
H1A N1 H1B 120.0
H26G C26 H26H 109.5
H26G C26 H26I 109.5
H26H C26 H26I 109.5
C10 C26 H26G 109.5
C10 C26 H26H 109.5
C10 C26 H26I 109.5
O7 C9 C8 124.8(2)
O7 C9 C10 116.8(2)
C8 C9 C10 118.1(2)
H26D C26' H26E 109.5
H26D C26' H26F 109.5
H26E C26' H26F 109.5
C10' C26' H26D 109.5
C10' C26' H26E 109.5
C10' C26' H26F 109.5
C13A O6A C28A 117.9(2)
C25A C4A C7A 106.7(2)
C3A C4A C25A 106.97(19)
C3A C4A C7A 109.6(2)
C5A C4A C25A 110.4(2)
C5A C4A C7A 110.36(19)
C5A C4A C3A 112.6(2)
O6A C13A C12A 118.9(2)
O6A C13A C8A 115.6(2)
C8A C13A C12A 125.5(2)
C13' O6' C28' 113.6(2)
O10 C14 C12 119.3(2)
O10 C14 C15 118.1(2)
C12 C14 C15 122.3(2)
H21A C21A H21B 107.6
C20A C21A H21A 108.6
C20A C21A H21B 108.6
C22A C21A H21A 108.6
C22A C21A H21B 108.6
C22A C21A C20A 114.5(3)
O6 C13 C8 118.3(2)
O6 C13 C12 116.2(2)
C8 C13 C12 125.5(2)
C8' C7' C4' 116.8(2)
C8' C7' H7'A 108.1
C8' C7' H7'B 108.1
C4' C7' H7'A 108.1
C4' C7' H7'B 108.1
H7'A C7' H7'B 107.3
C13A C12A C14A 123.4(2)
C11A C12A C13A 117.4(2)
C11A C12A C14A 118.2(2)
N1A C11A C10A 114.6(2)
N1A C11A C12A 125.1(2)
C12A C11A C10A 120.3(2)
C19 O2 C2 114.6(2)
C13 O6 C28 113.44(19)
H18A C18A H18B 109.5
H18A C18A H18C 109.5
H18B C18A H18C 109.5
C15A C18A H18A 109.5
C15A C18A H18B 109.5
C15A C18A H18C 109.5
C4 C7 H7A 108.6
C4 C7 H7B 108.6
H7A C7 H7B 107.6
C8 C7 C4 114.5(2)
C8 C7 H7A 108.6
C8 C7 H7B 108.6
H18D C18' H18E 109.5
H18D C18' H18F 109.5
H18E C18' H18F 109.5
C15' C18' H18D 109.5
C15' C18' H18E 109.5
C15' C18' H18F 109.5
H21C C21' H21D 107.8
C20' C21' H21C 109.1
C20' C21' H21D 109.1
C22' C21' H21C 109.1
C22' C21' H21D 109.1
C22' C21' C20' 112.7(3)
O5' C3' C4' 119.3(2)
O5' C3' C2' 119.0(2)
C4' C3' C2' 121.7(2)
C8' C13' O6' 118.4(2)
C8' C13' C12' 125.6(2)
O6' C13' C12' 116.0(2)
C24 C2 C3 111.0(2)
C24 C2 C1 108.6(2)
O2 C2 C3 108.35(19)
O2 C2 C24 103.7(2)
O2 C2 C1 110.4(2)
C1 C2 C3 114.3(2)
C19A O2A C2A 113.5(2)
C9 C8 C7 119.0(2)
C13 C8 C9 118.2(2)
C13 C8 C7 122.8(2)
C5A C6A H6A 118.8
C5A C6A C1A 122.5(2)
C1A C6A H6A 118.8
C21' C20' H20' 109.0
C21' C20' C23' 111.0(2)
C19' C20' C21' 110.5(2)
C19' C20' H20' 109.0
C19' C20' C23' 108.1(2)
C23' C20' H20' 109.0
O4A C27A H27A 109.5
O4A C27A H27B 109.5
O4A C27A H27C 109.5
H27A C27A H27B 109.5
H27A C27A H27C 109.5
H27B C27A H27C 109.5
C4A C7A H7AA 107.6
C4A C7A H7AB 107.6
H7AA C7A H7AB 107.0
C8A C7A C4A 118.9(2)
C8A C7A H7AA 107.6
C8A C7A H7AB 107.6
O5A C3A C2A 119.1(2)
O5A C3A C4A 119.6(2)
C2A C3A C4A 121.2(2)
C24' C2' C3' 111.8(2)
C24' C2' C1' 107.4(2)
O2' C2' C24' 104.9(2)
O2' C2' C3' 107.52(19)
O2' C2' C1' 110.5(2)
C3' C2' C1' 114.3(2)
H22G C22 H22H 109.5
H22G C22 H22I 109.5
H22H C22 H22I 109.5
C21 C22 H22G 109.5
C21 C22 H22H 109.5
C21 C22 H22I 109.5
C116 O115 H115 109.5
C12A C14A C15A 122.1(2)
O10A C14A C12A 120.0(2)
O10A C14A C15A 117.3(2)
C14' C15' C18' 109.8(2)
C14' C15' H15' 108.7
C14' C15' C16' 109.8(2)
C18' C15' H15' 108.7
C16' C15' C18' 111.0(2)
C16' C15' H15' 108.7
C11 C12 C14 118.8(2)
C11 C12 C13 117.6(2)
C13 C12 C14 122.8(2)
O2' C19' C20' 112.2(2)
O1' C19' O2' 122.3(2)
O1' C19' C20' 125.5(3)
C9A C8A C7A 118.8(2)
C13A C8A C9A 117.9(2)
C13A C8A C7A 122.9(2)
C16 C15 H15 108.9
C16 C15 C18 111.0(2)
C14 C15 C16 110.9(2)
C14 C15 H15 108.9
C14 C15 C18 108.2(2)
C18 C15 H15 108.9
C15' C16' H16C 108.9
C15' C16' H16D 108.9
H16C C16' H16D 107.7
C17' C16' C15' 113.2(2)
C17' C16' H16C 108.9
C17' C16' H16D 108.9
C6' C1' C2' 118.3(2)
O3' C1' C6' 123.0(2)
O3' C1' C2' 118.6(2)
O4A C5A C4A 110.5(2)
O4A C5A C6A 123.4(2)
C6A C5A C4A 126.1(2)
C20 C21 H21E 109.0
C20 C21 H21F 109.0
C22 C21 C20 112.9(2)
C22 C21 H21E 109.0
C22 C21 H21F 109.0
H21E C21 H21F 107.8
O4 C27 H27G 109.5
O4 C27 H27H 109.5
O4 C27 H27I 109.5
H27G C27 H27H 109.5
H27G C27 H27I 109.5
H27H C27 H27I 109.5
C6 C1 C2 118.3(2)
O3 C1 C6 122.6(2)
O3 C1 C2 119.0(2)
O3A C1A C2A 118.5(2)
O3A C1A C6A 122.5(3)
C6A C1A C2A 119.0(2)
O7' C9' C8' 124.4(2)
O7' C9' C10' 117.1(2)
C8' C9' C10' 118.2(2)
C19A C20A C23A 107.7(3)
C19A C20A C21A 110.3(3)
C19A C20A H20A 108.6
C23A C20A C21A 112.9(3)
C23A C20A H20A 108.6
C21A C20A H20A 108.6
C5' O4' C27' 117.5(2)
N1' C11' C12' 125.5(2)
N1' C11' C10' 114.8(2)
C12' C11' C10' 119.7(2)
C13' C12' C14' 121.6(2)
C11' C12' C14' 119.9(2)
C11' C12' C13' 117.9(2)
C18A C15A H15A 109.2
C18A C15A C16A 110.3(2)
C14A C15A C18A 110.6(2)
C14A C15A H15A 109.2
C14A C15A C16A 108.3(2)
C16A C15A H15A 109.2
O8 C10 C11 108.4(2)
O8 C10 C26 109.9(2)
O8 C10 C9 111.63(19)
C11 C10 C26 107.3(2)
C11 C10 C9 114.7(2)
C9 C10 C26 104.7(2)
O6A C28A H28A 109.5
O6A C28A H28B 109.5
O6A C28A H28C 109.5
H28A C28A H28B 109.5
H28A C28A H28C 109.5
H28B C28A H28C 109.5
O6' C28' H28D 109.5
O6' C28' H28E 109.5
O6' C28' H28F 109.5
H28D C28' H28E 109.5
H28D C28' H28F 109.5
H28E C28' H28F 109.5
C16' C17' H17D 109.5
C16' C17' H17E 109.5
C16' C17' H17F 109.5
H17D C17' H17E 109.5
H17D C17' H17F 109.5
H17E C17' H17F 109.5
O115 C116 H11A 109.5
O115 C116 H11B 109.5
O115 C116 H11C 109.5
H11A C116 H11B 109.5
H11A C116 H11C 109.5
H11B C116 H11C 109.5
O6 C28 H28G 109.5
O6 C28 H28H 109.5
O6 C28 H28I 109.5
H28G C28 H28H 109.5
H28G C28 H28I 109.5
H28H C28 H28I 109.5
C16 C17 H17G 109.5
C16 C17 H17H 109.5
C16 C17 H17I 109.5
H17G C17 H17H 109.5
H17G C17 H17I 109.5
H17H C17 H17I 109.5
C4' C25' H25D 109.5
C4' C25' H25E 109.5
C4' C25' H25F 109.5
H25D C25' H25E 109.5
H25D C25' H25F 109.5
H25E C25' H25F 109.5
C21' C22' H22D 109.5
C21' C22' H22E 109.5
C21' C22' H22F 109.5
H22D C22' H22E 109.5
H22D C22' H22F 109.5
H22E C22' H22F 109.5
C2A C24A H24A 109.5
C2A C24A H24B 109.5
C2A C24A H24C 109.5
H24A C24A H24B 109.5
H24A C24A H24C 109.5
H24B C24A H24C 109.5
C17A C16A C15A 115.3(2)
C17A C16A H16A 108.4
C17A C16A H16B 108.4
C15A C16A H16A 108.4
C15A C16A H16B 108.4
H16A C16A H16B 107.5
C15 C18 H18G 109.5
C15 C18 H18H 109.5
C15 C18 H18I 109.5
H18G C18 H18H 109.5
H18G C18 H18I 109.5
H18H C18 H18I 109.5
C20' C23' H23D 109.5
C20' C23' H23E 109.5
C20' C23' H23F 109.5
H23D C23' H23E 109.5
H23D C23' H23F 109.5
H23E C23' H23F 109.5
O8' C10' C26' 110.2(2)
O8' C10' C9' 112.4(2)
O8' C10' C11' 108.1(2)
C9' C10' C26' 105.5(2)
C11' C10' C26' 106.6(2)
C11' C10' C9' 113.9(2)
O4' C27' H27D 109.5
O4' C27' H27E 109.5
O4' C27' H27F 109.5
H27D C27' H27E 109.5
H27D C27' H27F 109.5
H27E C27' H27F 109.5
C21A C22A H22A 109.5
C21A C22A H22B 109.5
C21A C22A H22C 109.5
H22A C22A H22B 109.5
H22A C22A H22C 109.5
H22B C22A H22C 109.5

loop_
_geom_bond_atom_site_label_1
_geom_bond_atom_site_label_2
_geom_bond_distance
O5A C3A 1.216(3)
O8' H8' 0.8200
O8' C10' 1.403(3)
O5' C3' 1.215(3)
N1A C11A 1.319(3)
N1A H1AA 0.89(3)
N1A H1AB 0.91(4)
O7' C9' 1.241(3)
C9A O7A 1.239(3)
C9A C10A 1.526(3)
C9A C8A 1.437(4)
C14' O10' 1.243(3)
C14' C15' 1.514(4)
C14' C12' 1.473(3)
O4A C27A 1.439(3)
O4A C5A 1.340(3)
C10A O8A 1.415(3)
C10A C26A 1.539(4)
C10A C11A 1.520(3)
C24' H24D 0.9600
C24' H24E 0.9600
C24' H24F 0.9600
C24' C2' 1.528(4)
C25A H25A 0.9600
C25A H25B 0.9600
C25A H25C 0.9600
C25A C4A 1.545(3)
O8A H8A 0.8200
N1' H1'A 0.8600
N1' H1'B 0.8600
N1' C11' 1.319(3)
C26A H26A 0.9600
C26A H26B 0.9600
C26A H26C 0.9600
C8' C7' 1.510(3)
C8' C13' 1.373(3)
C8' C9' 1.442(4)
C2A O2A 1.448(3)
C2A C3A 1.532(4)
C2A C1A 1.528(4)
C2A C24A 1.524(4)
O2' C2' 1.447(3)
O2' C19' 1.356(3)
O5 C3 1.212(3)
C3 C4 1.535(4)
C3 C2 1.543(4)
C4 C25 1.543(3)
C4 C5 1.510(3)
C4 C7 1.571(3)
C24 H24G 0.9600
C24 H24H 0.9600
C24 H24I 0.9600
C24 C2 1.529(4)
C20 H20 0.9800
C20 C19 1.504(4)
C20 C23 1.532(4)
C20 C21 1.529(4)
C25 H25G 0.9600
C25 H25H 0.9600
C25 H25I 0.9600
O1 C19 1.207(3)
C6 H6 0.9300
C6 C5 1.353(4)
C6 C1 1.442(4)
C19 O2 1.356(3)
C5 O4 1.344(3)
C23 H23G 0.9600
C23 H23H 0.9600
C23 H23I 0.9600
O4 C27 1.436(3)
C4' C5' 1.517(3)
C4' C7' 1.572(4)
C4' C3' 1.526(4)
C4' C25' 1.545(4)
C6' H6' 0.9300
C6' C5' 1.347(4)
C6' C1' 1.437(4)
O3' C1' 1.225(3)
C16 H16E 0.9700
C16 H16F 0.9700
C16 C15 1.527(4)
C16 C17 1.522(4)
C5' O4' 1.344(3)
O8 H8 0.8200
O8 C10 1.409(3)
C17A H17A 0.9600
C17A H17B 0.9600
C17A H17C 0.9600
C17A C16A 1.522(4)
C19A O2A 1.351(3)
C19A O1A 1.212(4)
C19A C20A 1.503(4)
C23A H23A 0.9600
C23A H23B 0.9600
C23A H23C 0.9600
C23A C20A 1.528(5)
C11 N1 1.318(3)
C11 C12 1.396(4)
C11 C10 1.514(3)
N1 H1A 0.8600
N1 H1B 0.8600
C26 H26G 0.9600
C26 H26H 0.9600
C26 H26I 0.9600
C26 C10 1.543(4)
O7 C9 1.232(3)
C9 C8 1.441(4)
C9 C10 1.540(3)
C26' H26D 0.9600
C26' H26E 0.9600
C26' H26F 0.9600
C26' C10' 1.547(4)
O6A C13A 1.359(3)
O6A C28A 1.436(3)
C4A C7A 1.577(3)
C4A C3A 1.533(4)
C4A C5A 1.515(3)
C13A C12A 1.462(3)
C13A C8A 1.375(3)
O3A C1A 1.231(3)
O6' C13' 1.374(3)
O6' C28' 1.437(3)
C14 O10 1.243(3)
C14 C12 1.473(3)
C14 C15 1.518(4)
C21A H21A 0.9700
C21A H21B 0.9700
C21A C20A 1.537(5)
C21A C22A 1.523(6)
C13 O6 1.366(3)
C13 C8 1.380(3)
C13 C12 1.453(3)
C7' H7'A 0.9700
C7' H7'B 0.9700
C12A C11A 1.396(4)
C12A C14A 1.471(3)
O2 C2 1.442(3)
O6 C28 1.439(3)
C18A H18A 0.9600
C18A H18B 0.9600
C18A H18C 0.9600
C18A C15A 1.527(4)
C7 H7A 0.9700
C7 H7B 0.9700
C7 C8 1.505(3)
C18' H18D 0.9600
C18' H18E 0.9600
C18' H18F 0.9600
C18' C15' 1.535(4)
C21' H21C 0.9700
C21' H21D 0.9700
C21' C20' 1.524(4)
C21' C22' 1.513(4)
C3' C2' 1.538(4)
C13' C12' 1.455(3)
C2 C1 1.530(4)
C6A H6A 0.9300
C6A C5A 1.347(4)
C6A C1A 1.434(4)
O1' C19' 1.207(3)
C20' H20' 0.9800
C20' C19' 1.506(4)
C20' C23' 1.527(4)
C27A H27A 0.9600
C27A H27B 0.9600
C27A H27C 0.9600
C7A H7AA 0.9700
C7A H7AB 0.9700
C7A C8A 1.509(3)
C2' C1' 1.540(4)
C22 H22G 0.9600
C22 H22H 0.9600
C22 H22I 0.9600
C22 C21 1.512(4)
O115 H115 0.8200
O115 C116 1.406(4)
C14A O10A 1.239(3)
C14A C15A 1.526(4)
C15' H15' 0.9800
C15' C16' 1.535(4)
O3 C1 1.228(3)
C15 H15 0.9800
C15 C18 1.534(4)
C16' H16C 0.9700
C16' H16D 0.9700
C16' C17' 1.520(4)
C21 H21E 0.9700
C21 H21F 0.9700
C27 H27G 0.9600
C27 H27H 0.9600
C27 H27I 0.9600
C9' C10' 1.533(3)
C20A H20A 0.9800
O4' C27' 1.438(3)
C11' C12' 1.387(4)
C11' C10' 1.521(3)
C15A H15A 0.9800
C15A C16A 1.534(4)
C28A H28A 0.9600
C28A H28B 0.9600
C28A H28C 0.9600
C28' H28D 0.9600
C28' H28E 0.9600
C28' H28F 0.9600
C17' H17D 0.9600
C17' H17E 0.9600
C17' H17F 0.9600
C116 H11A 0.9600
C116 H11B 0.9600
C116 H11C 0.9600
C28 H28G 0.9600
C28 H28H 0.9600
C28 H28I 0.9600
C17 H17G 0.9600
C17 H17H 0.9600
C17 H17I 0.9600
C25' H25D 0.9600
C25' H25E 0.9600
C25' H25F 0.9600
C22' H22D 0.9600
C22' H22E 0.9600
C22' H22F 0.9600
C24A H24A 0.9600
C24A H24B 0.9600
C24A H24C 0.9600
C16A H16A 0.9700
C16A H16B 0.9700
C18 H18G 0.9600
C18 H18H 0.9600
C18 H18I 0.9600
C23' H23D 0.9600
C23' H23E 0.9600
C23' H23F 0.9600
C27' H27D 0.9600
C27' H27E 0.9600
C27' H27F 0.9600
C22A H22A 0.9600
C22A H22B 0.9600
C22A H22C 0.9600

loop_
_geom_torsion_atom_site_label_1
_geom_torsion_atom_site_label_2
_geom_torsion_atom_site_label_3
_geom_torsion_atom_site_label_4
_geom_torsion
O5' C3' C2' C24' 79.8(3)
O5' C3' C2' O2' -34.9(3)
O5' C3' C2' C1' -157.9(2)
O7' C9' C10' O8' -32.2(3)
O7' C9' C10' C26' 87.9(3)
O7' C9' C10' C11' -155.5(2)
C9A C10A C11A N1A 160.5(2)
C9A C10A C11A C12A -19.8(3)
C14' C15' C16' C17' -56.8(3)
O7A C9A C10A O8A -41.0(3)
O7A C9A C10A C26A 79.2(3)
O7A C9A C10A C11A -162.5(2)
O7A C9A C8A C13A 176.1(2)
O7A C9A C8A C7A -10.9(4)
C10A C9A C8A C13A -12.5(3)
C10A C9A C8A C7A 160.5(2)
C24' C2' C1' C6' 102.9(3)
C24' C2' C1' O3' -73.6(3)
C25A C4A C7A C8A -179.3(2)
C25A C4A C3A O5A 48.0(3)
C25A C4A C3A C2A -132.7(2)
C25A C4A C5A O4A -53.8(3)
C25A C4A C5A C6A 124.4(3)
O8A C10A C11A N1A 36.5(3)
O8A C10A C11A C12A -143.8(2)
N1' C11' C12' C14' -6.6(4)
N1' C11' C12' C13' -177.7(2)
N1' C11' C10' O8' 31.4(3)
N1' C11' C10' C26' -87.0(3)
N1' C11' C10' C9' 157.0(2)
C26A C10A C11A N1A -82.0(3)
C26A C10A C11A C12A 97.8(3)
C8' C13' C12' C14' -157.3(3)
C8' C13' C12' C11' 13.6(4)
C8' C9' C10' O8' 153.9(2)
C8' C9' C10' C26' -86.0(3)
C8' C9' C10' C11' 30.5(3)
O10' C14' C15' C18' 74.7(3)
O10' C14' C15' C16' -47.6(3)
O10' C14' C12' C13' -162.0(2)
O10' C14' C12' C11' 27.3(4)
O2' C2' C1' C6' -143.2(2)
O2' C2' C1' O3' 40.3(3)
O5 C3 C4 C25 51.5(3)
O5 C3 C4 C5 171.9(2)
O5 C3 C4 C7 -64.9(3)
O5 C3 C2 C24 76.2(3)
O5 C3 C2 O2 -37.1(3)
O5 C3 C2 C1 -160.7(2)
C3 C4 C5 C6 0.5(3)
C3 C4 C5 O4 -176.5(2)
C3 C4 C7 C8 -56.1(3)
C3 C2 C1 C6 -23.4(3)
C3 C2 C1 O3 159.8(2)
C4 C3 C2 C24 -102.1(3)
C4 C3 C2 O2 144.6(2)
C4 C3 C2 C1 21.0(3)
C4 C5 O4 C27 -177.6(2)
C4 C7 C8 C9 97.2(3)
C4 C7 C8 C13 -79.6(3)
C24 C2 C1 C6 101.1(3)
C24 C2 C1 O3 -75.7(3)
C20 C19 O2 C2 176.3(2)
C25 C4 C5 C6 120.4(3)
C25 C4 C5 O4 -56.6(3)
C25 C4 C7 C8 -172.5(2)
O1 C19 O2 C2 -2.2(3)
C6 C5 O4 C27 5.4(4)
C19 C20 C21 C22 -162.9(2)
C19 O2 C2 C3 -58.8(3)
C19 O2 C2 C24 -176.8(2)
C19 O2 C2 C1 67.0(3)
C5 C4 C7 C8 67.8(3)
C5 C6 C1 C2 16.0(4)
C5 C6 C1 O3 -167.3(3)
C23 C20 C19 O1 103.4(3)
C23 C20 C19 O2 -75.0(3)
C23 C20 C21 C22 75.9(3)
C4' C5' O4' C27' 179.2(2)
C4' C3' C2' C24' -99.3(3)
C4' C3' C2' O2' 146.0(2)
C4' C3' C2' C1' 23.0(3)
C6' C5' O4' C27' 1.3(4)
C5' C4' C7' C8' 63.6(3)
C5' C4' C3' O5' 166.1(2)
C5' C4' C3' C2' -14.8(3)
C5' C6' C1' O3' -169.5(3)
C5' C6' C1' C2' 14.3(4)
N1 C11 C12 C14 -5.5(4)
N1 C11 C12 C13 -175.8(2)
N1 C11 C10 O8 32.2(3)
N1 C11 C10 C26 -86.4(3)
N1 C11 C10 C9 157.8(2)
O7 C9 C8 C13 176.6(2)
O7 C9 C8 C7 -0.4(4)
O7 C9 C10 O8 -36.6(3)
O7 C9 C10 C11 -160.5(2)
O7 C9 C10 C26 82.2(3)
O6A C13A C12A C11A -168.6(2)
O6A C13A C12A C14A 23.0(4)
O6A C13A C8A C9A 174.4(2)
O6A C13A C8A C7A 1.7(4)
C4A C7A C8A C9A 96.2(3)
C4A C7A C8A C13A -91.1(3)
C13A C12A C11A N1A -178.8(2)
C13A C12A C11A C10A 1.5(4)
C13A C12A C14A O10A -165.8(2)
C13A C12A C14A C15A 23.3(4)
O6' C13' C12' C14' 21.0(4)
O6' C13' C12' C11' -168.1(2)
C7' C8' C13' O6' -7.1(4)
C7' C8' C13' C12' 171.1(2)
C7' C8' C9' O7' -7.5(4)
C7' C8' C9' C10' 165.9(2)
C7' C4' C5' C6' -117.2(3)
C7' C4' C5' O4' 65.0(3)
C7' C4' C3' O5' -69.2(3)
C7' C4' C3' C2' 110.0(3)
C12A C13A C8A C9A -8.0(4)
C12A C13A C8A C7A 179.3(2)
C12A C14A C15A C18A -141.0(2)
C12A C14A C15A C16A 98.1(3)
C11A C12A C14A O10A 25.9(4)
C11A C12A C14A C15A -145.0(3)
O2 C2 C1 C6 -145.8(2)
O2 C2 C1 O3 37.4(3)
O6 C13 C8 C9 172.7(2)
O6 C13 C8 C7 -10.5(4)
O6 C13 C12 C11 -169.9(2)
O6 C13 C12 C14 20.3(4)
C18A C15A C16A C17A -177.8(2)
C7 C4 C5 C6 -120.5(3)
C7 C4 C5 O4 62.6(3)
C18' C15' C16' C17' -178.4(2)
C21' C20' C19' O2' 129.5(2)
C21' C20' C19' O1' -52.7(4)
C3' C4' C5' C6' 5.5(4)
C3' C4' C5' O4' -172.3(2)
C3' C4' C7' C8' -61.3(3)
C3' C2' C1' C6' -21.8(3)
C3' C2' C1' O3' 161.7(2)
O10 C14 C12 C11 25.2(4)
O10 C14 C12 C13 -165.1(2)
O10 C14 C15 C16 -43.8(3)
O10 C14 C15 C18 78.3(3)
C13' C8' C7' C4' -80.4(3)
C13' C8' C9' O7' 170.6(2)
C13' C8' C9' C10' -16.0(4)
C2 C3 C4 C25 -130.2(2)
C2 C3 C4 C5 -9.9(3)
C2 C3 C4 C7 113.4(2)
O2A C2A C3A O5A -39.5(3)
O2A C2A C3A C4A 141.2(2)
O2A C2A C1A O3A 39.1(3)
O2A C2A C1A C6A -143.1(2)
O2A C19A C20A C23A -88.8(3)
O2A C19A C20A C21A 147.6(3)
C8 C9 C10 O8 149.6(2)
C8 C9 C10 C11 25.7(3)
C8 C9 C10 C26 -91.6(3)
C8 C13 O6 C28 -79.9(3)
C8 C13 C12 C11 12.6(4)
C8 C13 C12 C14 -157.3(2)
C27A O4A C5A C4A -174.5(2)
C27A O4A C5A C6A 7.3(4)
C7A C4A C3A O5A -67.3(3)
C7A C4A C3A C2A 112.0(2)
C7A C4A C5A O4A 63.9(3)
C7A C4A C5A C6A -117.8(3)
C3A C2A O2A C19A -61.3(3)
C3A C2A C1A O3A 161.7(2)
C3A C2A C1A C6A -20.4(3)
C3A C4A C7A C8A -63.8(3)
C3A C4A C5A O4A -173.3(2)
C3A C4A C5A C6A 5.0(4)
C2' O2' C19' O1' -3.6(3)
C2' O2' C19' C20' 174.3(2)
O1A C19A O2A C2A 5.2(4)
O1A C19A C20A C23A 90.4(4)
O1A C19A C20A C21A -33.2(5)
C14A C12A C11A N1A -9.7(4)
C14A C12A C11A C10A 170.5(2)
C14A C15A C16A C17A -56.7(3)
C15' C14' C12' C13' 24.3(4)
C15' C14' C12' C11' -146.4(3)
O10A C14A C15A C18A 47.9(3)
O10A C14A C15A C16A -73.0(3)
C12 C11 C10 O8 -148.9(2)
C12 C11 C10 C26 92.5(3)
C12 C11 C10 C9 -23.4(3)
C12 C14 C15 C16 131.1(3)
C12 C14 C15 C18 -106.9(3)
C12 C13 O6 C28 102.4(2)
C12 C13 C8 C9 -9.8(4)
C12 C13 C8 C7 167.0(2)
C19' O2' C2' C24' -178.7(2)
C19' O2' C2' C3' -59.5(3)
C19' O2' C2' C1' 65.8(3)
C8A C9A C10A O8A 147.0(2)
C8A C9A C10A C26A -92.8(3)
C8A C9A C10A C11A 25.5(3)
C8A C13A C12A C11A 13.9(4)
C8A C13A C12A C14A -154.6(3)
C15 C14 C12 C11 -149.6(2)
C15 C14 C12 C13 20.1(4)
C1' C6' C5' C4' -5.8(4)
C1' C6' C5' O4' 171.8(2)
C5A C4A C7A C8A 60.7(3)
C5A C4A C3A O5A 169.5(2)
C5A C4A C3A C2A -11.3(3)
C5A C6A C1A C2A 15.3(4)
C5A C6A C1A O3A -167.0(3)
C21 C20 C19 O1 -20.2(4)
C21 C20 C19 O2 161.4(2)
C1 C6 C5 C4 -3.8(4)
C1 C6 C5 O4 172.7(2)
C1A C2A O2A C19A 64.9(3)
C1A C2A C3A O5A -161.7(2)
C1A C2A C3A C4A 19.0(3)
C1A C6A C5A O4A 170.6(2)
C1A C6A C5A C4A -7.4(4)
C9' C8' C7' C4' 97.6(3)
C9' C8' C13' O6' 174.8(2)
C9' C8' C13' C12' -6.9(4)
C20A C19A O2A C2A -175.6(2)
C12' C14' C15' C18' -111.6(3)
C12' C14' C15' C16' 126.1(3)
C12' C11' C10' O8' -149.8(2)
C12' C11' C10' C26' 91.8(3)
C12' C11' C10' C9' -24.2(3)
C10 C11 C12 C14 175.7(2)
C10 C11 C12 C13 5.5(4)
C10 C9 C8 C13 -10.2(3)
C10 C9 C8 C7 172.9(2)
C28A O6A C13A C12A 56.0(3)
C28A O6A C13A C8A -126.3(3)
C28' O6' C13' C8' -83.5(3)
C28' O6' C13' C12' 98.1(3)
C17 C16 C15 C14 -60.5(3)
C17 C16 C15 C18 179.2(3)
C25' C4' C5' C6' 124.2(3)
C25' C4' C5' O4' -53.6(3)
C25' C4' C7' C8' -176.8(2)
C25' C4' C3' O5' 46.3(3)
C25' C4' C3' C2' -134.5(2)
C22' C21' C20' C19' -59.7(3)
C22' C21' C20' C23' -179.7(3)
C24A C2A O2A C19A -179.6(2)
C24A C2A C3A O5A 76.0(3)
C24A C2A C3A C4A -103.3(3)
C24A C2A C1A O3A -74.8(3)
C24A C2A C1A C6A 103.0(3)
C23' C20' C19' O2' -108.8(3)
C23' C20' C19' O1' 69.0(4)
C10' C11' C12' C14' 174.7(2)
C10' C11' C12' C13' 3.7(4)
C22A C21A C20A C19A -55.9(4)
C22A C21A C20A C23A -176.4(3)
